data_2105749
loop_
_publ_author_name
'Omondi, Bernard'
'Lemmerer, Andreas'
'Fernandes, Manuel A.'
'Levendis, Demetrius C.'
'Layh, Marcus'

_publ_section_title
;
 Formation of isostructural solid solutions in 2,6-disubstituted
 <i>N</i>-phenylformamides and <i>N</i>-phenylthioamides
;
_journal_coeditor_code GP5066
_journal_issue 1
_journal_name_full 'Acta Crystallographica Section B'
_journal_page_first 106
_journal_page_last 114
_journal_paper_doi 10.1107/S2052520613022129
_journal_volume 70
_journal_year 2014
_chemical_formula_moiety 'C7 H5 Cl1.46 F0.54 N O'
_chemical_formula_sum 'C7 H5 Cl1.46 F0.54 N O'
_chemical_formula_weight 181.07
_chemical_name_systematic
;
 (N-(2,6-difluorophenyl)formamide).(N-(2,6-dichlorophenyl)formamide) 0.73:0.27
;
_space_group_IT_number 61
_symmetry_cell_setting orthorhombic
_symmetry_space_group_name_Hall '-P 2ac 2ab'
_symmetry_space_group_name_H-M 'P b c a'
_atom_sites_solution_hydrogens geom
_atom_sites_solution_primary direct
_atom_sites_solution_secondary difmap
_audit_conform_dict_name cif_core.dic
_audit_conform_dict_version 2.3
_audit_creation_method 'WinGX routine CIF_UPDATE'
_cell_angle_alpha 90
_cell_angle_beta 90
_cell_angle_gamma 90
_cell_formula_units_Z 8
_cell_length_a 8.5220(2)
_cell_length_b 12.2910(3)
_cell_length_c 14.3090(4)
_cell_measurement_reflns_used 5727
_cell_measurement_temperature 173(2)
_cell_measurement_theta_max 28.43
_cell_measurement_theta_min 2.85
_cell_volume 1498.78(7)
_computing_cell_refinement 'Bruker SAINT+, Bruker (1999)'
_computing_data_collection 'Bruker SMART, Bruker (1998)'
_computing_data_reduction 'Bruker SAINT+'
_computing_molecular_graphics
;
Ortep-3 for Windows (Farrugia, 1997) and DIAMOND (Brandenburg, 1999)
;
_computing_publication_material
;
WinGX publication routines (Farrugia, 1999) and PLATON (Spek, 2009)
;
_computing_structure_refinement 'SHELXL-97 (Sheldrick, 2008)'
_computing_structure_solution 'SHELXS-97 (Sheldrick, 2008)'
_diffrn_ambient_temperature 173(2)
_diffrn_measured_fraction_theta_full 1
_diffrn_measured_fraction_theta_max 1
_diffrn_measurement_device_type 'Bruker SMART 1K CCD area detector'
_diffrn_measurement_method '\w scans'
_diffrn_radiation_monochromator graphite
_diffrn_radiation_type MoK\a
_diffrn_radiation_wavelength 0.71073
_diffrn_reflns_av_R_equivalents 0.0519
_diffrn_reflns_limit_h_max 11
_diffrn_reflns_limit_h_min -10
_diffrn_reflns_limit_k_max 15
_diffrn_reflns_limit_k_min -16
_diffrn_reflns_limit_l_max 18
_diffrn_reflns_limit_l_min -18
_diffrn_reflns_number 17793
_diffrn_reflns_theta_full 28
_diffrn_reflns_theta_max 28
_diffrn_reflns_theta_min 2.85
_diffrn_standards_number 0
_exptl_absorpt_coefficient_mu 0.614
_exptl_absorpt_correction_T_max 0.895
_exptl_absorpt_correction_T_min 0.765
_exptl_absorpt_correction_type multi-scan
_exptl_absorpt_process_details 'SADABS (Sheldrick, 1996)'
_exptl_crystal_colour colourless
_exptl_crystal_density_diffrn 1.605
_exptl_crystal_density_method 'not measured'
_exptl_crystal_description block
_exptl_crystal_F_000 733.2
_exptl_crystal_size_max 0.45
_exptl_crystal_size_mid 0.19
_exptl_crystal_size_min 0.18
_refine_diff_density_max 0.224
_refine_diff_density_min -0.217
_refine_ls_extinction_method none
_refine_ls_goodness_of_fit_ref 1.254
_refine_ls_hydrogen_treatment mixed
_refine_ls_matrix_type full
_refine_ls_number_parameters 122
_refine_ls_number_reflns 1811
_refine_ls_number_restraints 26
_refine_ls_restrained_S_all 1.323
_refine_ls_R_factor_all 0.0379
_refine_ls_R_factor_gt 0.0359
_refine_ls_shift/su_max 0
_refine_ls_shift/su_mean 0
_refine_ls_structure_factor_coef Fsqd
_refine_ls_weighting_details 'calc w=1/[\s^2^(Fo^2^)+(0.0212P)^2^+1.2505P] where P=(Fo^2^+2Fc^2^)/3'
_refine_ls_weighting_scheme calc
_refine_ls_wR_factor_gt 0.089
_refine_ls_wR_factor_ref 0.0899
_reflns_number_gt 1706
_reflns_number_total 1811
_reflns_threshold_expression >2sigma(I)
_cod_data_source_file gp5066sup1.cif
_cod_data_source_block 1
_cod_original_sg_symbol_H-M Pbca
_cod_database_code 2105749
_cod_database_fobs_code 2105749

loop_
_symmetry_equiv_pos_as_xyz
'x, y, z'
'-x+1/2, -y, z+1/2'
'x+1/2, -y+1/2, -z'
'-x, y+1/2, -z+1/2'
'-x, -y, -z'
'x-1/2, y, -z-1/2'
'-x-1/2, y-1/2, z'
'x, -y-1/2, z-1/2'

loop_
_atom_site_type_symbol
_atom_site_label
_atom_site_fract_x
_atom_site_fract_y
_atom_site_fract_z
_atom_site_U_iso_or_equiv
_atom_site_adp_type
_atom_site_calc_flag
_atom_site_refinement_flags
_atom_site_occupancy
_atom_site_symmetry_multiplicity
_atom_site_disorder_assembly
_atom_site_disorder_group
C C1 0.55412(18) 0.41372(14) 0.65058(12) 0.0238(4) Uani d D 1 1 A .
C C2 0.56802(18) 0.36432(14) 0.56340(13) 0.0264(4) Uani d D 1 1 . .
C C3 0.6658(2) 0.40402(18) 0.49453(14) 0.0350(5) Uani d D 1 1 A .
H H3 0.6718 0.369 0.4354 0.042 Uiso calc R 1 1 . .
C C4 0.7549(3) 0.4955(2) 0.51292(15) 0.0392(5) Uani d D 1 1 . .
H H4 0.823 0.5235 0.4662 0.047 Uiso calc R 1 1 A .
C C5 0.7456(2) 0.54661(18) 0.59882(15) 0.0368(5) Uani d D 1 1 A .
H H5 0.8084 0.6087 0.6116 0.044 Uiso calc R 1 1 . .
C C6 0.6446(2) 0.50675(16) 0.66595(13) 0.0294(4) Uani d D 1 1 . .
C C7 0.4956(2) 0.33346(17) 0.80107(13) 0.0295(4) Uani d . 1 1 A .
H H7 0.4162 0.3066 0.8416 0.035 Uiso calc R 1 1 . .
O O1 0.63083(16) 0.32872(14) 0.82907(10) 0.0367(4) Uani d . 1 1 . .
Cl Cl1 0.45573(16) 0.25127(11) 0.53968(7) 0.0273(2) Uani d PD 0.728(4) 1 A 1
Cl Cl2 0.62585(16) 0.57954(10) 0.76865(9) 0.0347(3) Uani d PD 0.728(4) 1 A 1
F F1 0.4829(10) 0.2728(5) 0.5474(6) 0.062(4) Uani d PD 0.272(4) 1 A 2
F F2 0.6341(11) 0.5535(7) 0.7512(4) 0.065(4) Uani d PD 0.272(4) 1 A 2
N N1 0.44897(18) 0.37314(14) 0.71833(11) 0.0263(3) Uani d . 1 1 . .
H H1 0.351(3) 0.3664(19) 0.7027(16) 0.032 Uiso d . 1 1 . .

loop_
_atom_site_aniso_label
_atom_site_aniso_U_11
_atom_site_aniso_U_22
_atom_site_aniso_U_33
_atom_site_aniso_U_12
_atom_site_aniso_U_13
_atom_site_aniso_U_23
C1 0.0172(7) 0.0292(9) 0.0249(8) 0.0031(7) -0.0025(6) 0.0017(7)
C2 0.0212(8) 0.0301(9) 0.0280(9) 0.0028(7) -0.0026(7) 0.0008(7)
C3 0.0305(10) 0.0492(12) 0.0252(9) 0.0062(9) 0.0015(8) 0.0038(8)
C4 0.0293(9) 0.0522(13) 0.0362(10) -0.0005(9) 0.0023(9) 0.0165(10)
C5 0.0283(9) 0.0368(11) 0.0453(11) -0.0060(8) -0.0062(9) 0.0110(9)
C6 0.0267(9) 0.0311(9) 0.0303(9) 0.0009(7) -0.0052(7) 0.0017(8)
C7 0.0218(9) 0.0407(11) 0.0262(9) -0.0048(8) 0.0024(7) -0.0007(8)
O1 0.0210(6) 0.0572(10) 0.0318(7) -0.0045(6) -0.0021(5) 0.0101(7)
Cl1 0.0287(4) 0.0277(4) 0.0255(4) -0.0023(4) -0.0007(3) -0.0052(3)
Cl2 0.0423(5) 0.0302(4) 0.0317(5) -0.0033(3) -0.0041(3) -0.0080(4)
F1 0.056(6) 0.062(7) 0.068(6) -0.006(4) -0.013(4) -0.010(4)
F2 0.054(4) 0.084(8) 0.057(5) 0.007(4) 0.002(3) -0.032(4)
N1 0.0162(7) 0.0373(9) 0.0255(7) -0.0017(6) -0.0005(6) -0.0026(6)

loop_
_atom_type_symbol
_atom_type_description
_atom_type_scat_dispersion_real
_atom_type_scat_dispersion_imag
_atom_type_scat_source
C C 0.0033 0.0016 'International Tables Vol C Tables 4.2.6.8 and 6.1.1.4'
H H 0 0 'International Tables Vol C Tables 4.2.6.8 and 6.1.1.4'
N N 0.0061 0.0033 'International Tables Vol C Tables 4.2.6.8 and 6.1.1.4'
O O 0.0106 0.006 'International Tables Vol C Tables 4.2.6.8 and 6.1.1.4'
F F 0.0171 0.0103 'International Tables Vol C Tables 4.2.6.8 and 6.1.1.4'
Cl Cl 0.1484 0.1585 'International Tables Vol C Tables 4.2.6.8 and 6.1.1.4'

loop_
_geom_angle_atom_site_label_1
_geom_angle_atom_site_label_2
_geom_angle_atom_site_label_3
_geom_angle
C2 C1 C6 116.82(17)
C2 C1 N1 121.02(16)
C6 C1 N1 122.12(16)
F1 C2 C3 119.7(4)
F1 C2 C1 117.8(4)
C3 C2 C1 122.48(18)
C3 C2 Cl1 118.72(16)
C1 C2 Cl1 118.78(15)
C2 C3 C4 118.92(19)
C2 C3 H3 120.5
C4 C3 H3 120.5
C3 C4 C5 120.48(19)
C3 C4 H4 119.8
C5 C4 H4 119.8
C6 C5 C4 119.6(2)
C6 C5 H5 120.2
C4 C5 H5 120.2
F2 C6 C5 121.2(4)
F2 C6 C1 117.0(4)
C5 C6 C1 121.70(18)
C5 C6 Cl2 117.76(16)
C1 C6 Cl2 120.47(15)
O1 C7 N1 125.91(18)
O1 C7 H7 117
N1 C7 H7 117
C7 N1 C1 123.17(15)
C7 N1 H1 118.5(15)
C1 N1 H1 117.9(15)

loop_
_geom_bond_atom_site_label_1
_geom_bond_atom_site_label_2
_geom_bond_distance
C1 C2 1.392(2)
C1 C6 1.396(3)
C1 N1 1.411(2)
C2 F1 1.358(5)
C2 C3 1.380(3)
C2 Cl1 1.721(2)
C3 C4 1.382(3)
C3 H3 0.95
C4 C5 1.382(3)
C4 H4 0.95
C5 C6 1.380(3)
C5 H5 0.95
C6 F2 1.351(5)
C6 Cl2 1.728(2)
C7 O1 1.222(2)
C7 N1 1.341(2)
C7 H7 0.95
N1 H1 0.87(3)

loop_
_geom_hbond_atom_site_label_D
_geom_hbond_atom_site_label_H
_geom_hbond_atom_site_label_A
_geom_hbond_site_symmetry_A
_geom_hbond_distance_DH
_geom_hbond_distance_HA
_geom_hbond_distance_DA
_geom_hbond_angle_DHA
N1 H1 O1 6_557 0.87(3) 1.98(3) 2.848(2) 172(2)
C4 H4 O1 2_664 0.95 2.70 3.540(3) 148

loop_
_geom_torsion_atom_site_label_1
_geom_torsion_atom_site_label_2
_geom_torsion_atom_site_label_3
_geom_torsion_atom_site_label_4
_geom_torsion
C6 C1 C2 F1 179.1(5)
N1 C1 C2 F1 -3.2(5)
C6 C1 C2 C3 0.03(16)
N1 C1 C2 C3 177.82(16)
C6 C1 C2 Cl1 -178.47(14)
N1 C1 C2 Cl1 -0.69(18)
F1 C2 C3 C4 -178.2(5)
C1 C2 C3 C4 0.77(19)
Cl1 C2 C3 C4 179.27(16)
C2 C3 C4 C5 -0.2(3)
C3 C4 C5 C6 -1.1(3)
C4 C5 C6 F2 178.9(5)
C4 C5 C6 C1 1.9(3)
C4 C5 C6 Cl2 -175.03(17)
C2 C1 C6 F2 -178.5(5)
N1 C1 C6 F2 3.7(5)
C2 C1 C6 C5 -1.4(2)
N1 C1 C6 C5 -179.16(17)
C2 C1 C6 Cl2 175.49(12)
N1 C1 C6 Cl2 -2.3(2)
O1 C7 N1 C1 1.3(3)
C2 C1 N1 C7 116.98(18)
C6 C1 N1 C7 -65.4(2)
